data_7051941
loop_
_publ_author_name
'Degtyarenko, Anna S.'
'Solntsev, Pavlo V.'
'Krautscheid, Harald'
'Rusanov, Eduard B.'
'Chernega, Alexander N.'
'Domasevitch, Konstantin V.'

_publ_section_title
;
 Copper(i) and silver(i) coordination frameworks involving extended
 bipyridazine bridges
;
_journal_issue 11
_journal_name_full 'New Journal of Chemistry'
_journal_page_first 1910
_journal_paper_doi 10.1039/b801231h
_journal_volume 32
_journal_year 2008
_chemical_formula_sum 'C15 H11 Ag Cl3 N5 O3'
_chemical_formula_weight 523.51
_chemical_name_systematic
;
Silver(I) nitrate 1:1 complex with 1,4-bi(pyridazin-4-yl)benzene,
Chloroform solvate
;
_space_group_IT_number 2
_symmetry_cell_setting triclinic
_symmetry_space_group_name_Hall '-P 1'
_symmetry_space_group_name_H-M 'P -1'
_atom_sites_solution_hydrogens geom
_atom_sites_solution_primary direct
_atom_sites_solution_secondary difmap
_audit_creation_method SHELXL-97
_cell_angle_alpha 80.0473(10)
_cell_angle_beta 82.901(2)
_cell_angle_gamma 64.9520(11)
_cell_formula_units_Z 2
_cell_length_a 8.3964(2)
_cell_length_b 9.5399(2)
_cell_length_c 12.4383(3)
_cell_measurement_reflns_used 9394
_cell_measurement_temperature 296(2)
_cell_measurement_theta_max 26.42
_cell_measurement_theta_min 1.66
_cell_volume 887.61(4)
_computing_cell_refinement 'SMART-NT (Bruker, 1998)'
_computing_data_collection 'SMART-NT (Bruker, 1998)'
_computing_data_reduction 'SMART-NT (Bruker, 1998)'
_computing_molecular_graphics 'Diamond 2.1e (Brandenburg, 1999)'
_computing_publication_material 'WinGX 1.700.00 (Farrugia, 1999)'
_computing_structure_refinement 'SHELXL-97 (Sheldrick, 1997)'
_computing_structure_solution 'SHELXS-97 (Sheldrick, 1997)'
_diffrn_ambient_temperature 296(2)
_diffrn_measured_fraction_theta_full 0.985
_diffrn_measured_fraction_theta_max 0.985
_diffrn_measurement_device_type 'Siemens SMART CCD area-detector diffractometer'
_diffrn_measurement_method '\w scans'
_diffrn_radiation_monochromator graphite
_diffrn_radiation_source 'fine-focus sealed tube'
_diffrn_radiation_type MoK\a
_diffrn_radiation_wavelength 0.71073
_diffrn_reflns_av_R_equivalents 0.0353
_diffrn_reflns_av_sigmaI/netI 0.0490
_diffrn_reflns_limit_h_max 10
_diffrn_reflns_limit_h_min -10
_diffrn_reflns_limit_k_max 11
_diffrn_reflns_limit_k_min -11
_diffrn_reflns_limit_l_max 15
_diffrn_reflns_limit_l_min -11
_diffrn_reflns_number 9394
_diffrn_reflns_theta_full 26.42
_diffrn_reflns_theta_max 26.42
_diffrn_reflns_theta_min 1.66
_diffrn_standards_decay_% 0
_exptl_absorpt_coefficient_mu 1.615
_exptl_absorpt_correction_T_max 0.8552
_exptl_absorpt_correction_T_min 0.7383
_exptl_absorpt_correction_type empirical
_exptl_absorpt_process_details 'SADABS (Sheldrick, 1996)'
_exptl_crystal_colour yellow
_exptl_crystal_density_diffrn 1.959
_exptl_crystal_density_method 'not measured'
_exptl_crystal_description plate
_exptl_crystal_F_000 516
_exptl_crystal_size_max 0.20
_exptl_crystal_size_mid 0.20
_exptl_crystal_size_min 0.10
_refine_diff_density_max 0.440
_refine_diff_density_min -0.555
_refine_diff_density_rms 0.103
_refine_ls_extinction_method none
_refine_ls_goodness_of_fit_ref 1.057
_refine_ls_hydrogen_treatment constr
_refine_ls_matrix_type full
_refine_ls_number_parameters 244
_refine_ls_number_reflns 3592
_refine_ls_number_restraints 0
_refine_ls_restrained_S_all 1.057
_refine_ls_R_factor_all 0.0465
_refine_ls_R_factor_gt 0.0347
_refine_ls_shift/su_max 0.001
_refine_ls_shift/su_mean 0.000
_refine_ls_structure_factor_coef Fsqd
_refine_ls_weighting_details 'calc w=1/[\s^2^(Fo^2^)+(0.0293P)^2^+0.0933P] where P=(Fo^2^+2Fc^2^)/3'
_refine_ls_weighting_scheme calc
_refine_ls_wR_factor_gt 0.0657
_refine_ls_wR_factor_ref 0.0703
_reflns_number_gt 2923
_reflns_number_total 3592
_reflns_threshold_expression >2sigma(I)
_cod_data_source_file b801231h.txt
_cod_data_source_block (3)
_cod_depositor_comments
;
The following automatic conversions were performed:
'_symmetry_cell_setting' value 'Triclinic' changed to 'triclinic'
according to '/home/saulius/struct/CIF-dictionaries/cif_core.dic'
dictionary named 'cif_core.dic' version 2.4.1 from 2010-06-29.

Automatic conversion script
Id: cif_fix_enum 1527 2010-12-29 10:47:43Z saulius 
;
_cod_original_sg_symbol_H-M P-1
_cod_database_code 7051941

loop_
_symmetry_equiv_pos_as_xyz
'x, y, z'
'-x, -y, -z'

loop_
_atom_site_label
_atom_site_type_symbol
_atom_site_fract_x
_atom_site_fract_y
_atom_site_fract_z
_atom_site_U_iso_or_equiv
_atom_site_adp_type
_atom_site_occupancy
_atom_site_symmetry_multiplicity
_atom_site_calc_flag
_atom_site_refinement_flags
_atom_site_disorder_assembly
_atom_site_disorder_group
Ag1 Ag 0.08269(3) 0.29858(3) 0.95226(2) 0.02422(10) Uani 1 1 d . . .
N1 N 0.1343(3) 0.5117(3) 0.8564(2) 0.0210(6) Uani 1 1 d . . .
N2 N 0.0737(3) 0.6561(3) 0.8864(2) 0.0191(6) Uani 1 1 d . . .
N3 N 0.3385(3) 0.0831(3) 0.9063(2) 0.0202(6) Uani 1 1 d . . .
N4 N 0.4703(4) 0.1031(3) 0.8416(2) 0.0233(6) Uani 1 1 d . . .
N5 N -0.0569(3) 0.1889(3) 0.7806(2) 0.0256(7) Uani 1 1 d . . .
O1 O -0.0423(3) 0.1219(3) 0.87777(19) 0.0282(6) Uani 1 1 d . . .
O2 O -0.0877(3) 0.1306(3) 0.7077(2) 0.0368(6) Uani 1 1 d . . .
O3 O -0.0404(3) 0.3153(3) 0.7585(2) 0.0385(7) Uani 1 1 d . . .
C1 C 0.1099(4) 0.7654(4) 0.8207(3) 0.0212(7) Uani 1 1 d . . .
H1 H 0.0646 0.8651 0.8409 0.025 Uiso 1 1 calc R . .
C2 C 0.2116(4) 0.7392(4) 0.7233(3) 0.0207(7) Uani 1 1 d . . .
H2 H 0.2339 0.8191 0.6795 0.025 Uiso 1 1 calc R . .
C3 C 0.2783(4) 0.5922(4) 0.6932(3) 0.0179(7) Uani 1 1 d . . .
C4 C 0.2319(4) 0.4829(4) 0.7643(3) 0.0218(8) Uani 1 1 d . . .
H4 H 0.2726 0.3828 0.7453 0.026 Uiso 1 1 calc R . .
C5 C 0.3923(4) 0.5459(4) 0.5932(3) 0.0189(7) Uani 1 1 d . . .
C6 C 0.5322(4) 0.3990(4) 0.5968(3) 0.0222(8) Uani 1 1 d . . .
H6 H 0.5539 0.3312 0.6620 0.027 Uiso 1 1 calc R . .
C7 C 0.6387(4) 0.3538(4) 0.5041(3) 0.0215(8) Uani 1 1 d . . .
H7 H 0.7316 0.2555 0.5070 0.026 Uiso 1 1 calc R . .
C8 C 0.6049(4) -0.0207(4) 0.8110(3) 0.0246(8) Uani 1 1 d . . .
H8 H 0.6944 -0.0050 0.7658 0.029 Uiso 1 1 calc R . .
C9 C 0.6215(4) -0.1733(4) 0.8421(3) 0.0238(8) Uani 1 1 d . . .
H9 H 0.7176 -0.2569 0.8168 0.029 Uiso 1 1 calc R . .
C10 C 0.4914(4) -0.1968(4) 0.9114(3) 0.0204(7) Uani 1 1 d . . .
C11 C 0.3494(4) -0.0602(4) 0.9391(3) 0.0200(7) Uani 1 1 d . . .
H11 H 0.2568 -0.0713 0.9836 0.024 Uiso 1 1 calc R . .
C12 C 0.4975(4) -0.3537(4) 0.9567(3) 0.0195(7) Uani 1 1 d . . .
C13 C 0.5742(4) -0.4781(4) 0.8959(3) 0.0235(8) Uani 1 1 d . . .
H13 H 0.6245 -0.4640 0.8263 0.028 Uiso 1 1 calc R . .
C14 C 0.5758(4) -0.6221(4) 0.9384(3) 0.0231(8) Uani 1 1 d . . .
H14 H 0.6263 -0.7040 0.8967 0.028 Uiso 1 1 calc R . .
C15 C 0.8414(5) 0.7726(4) 0.4855(3) 0.0306(9) Uani 1 1 d . . .
H15 H 0.9492 0.7260 0.4397 0.037 Uiso 1 1 calc R . .
Cl1 Cl 0.86568(12) 0.90581(11) 0.55624(8) 0.0357(2) Uani 1 1 d . . .
Cl2 Cl 0.81266(17) 0.62264(12) 0.57839(9) 0.0543(3) Uani 1 1 d . . .
Cl3 Cl 0.66427(14) 0.87013(14) 0.40019(10) 0.0528(3) Uani 1 1 d . . .

loop_
_atom_site_aniso_label
_atom_site_aniso_U_11
_atom_site_aniso_U_22
_atom_site_aniso_U_33
_atom_site_aniso_U_23
_atom_site_aniso_U_13
_atom_site_aniso_U_12
Ag1 0.03196(16) 0.02015(15) 0.01942(16) -0.00655(11) 0.00916(11) -0.01098(12)
N1 0.0261(15) 0.0174(15) 0.0189(16) -0.0076(12) 0.0058(12) -0.0085(12)
N2 0.0232(14) 0.0164(15) 0.0162(15) -0.0039(12) 0.0022(12) -0.0068(12)
N3 0.0241(14) 0.0194(15) 0.0166(15) -0.0022(12) 0.0008(12) -0.0089(12)
N4 0.0282(15) 0.0225(16) 0.0202(16) -0.0032(12) 0.0004(13) -0.0115(13)
N5 0.0219(15) 0.0237(17) 0.0278(19) -0.0031(14) 0.0022(13) -0.0074(13)
O1 0.0316(13) 0.0259(14) 0.0220(14) -0.0019(11) 0.0011(11) -0.0081(11)
O2 0.0504(16) 0.0388(16) 0.0306(16) -0.0058(13) -0.0073(13) -0.0256(14)
O3 0.0525(17) 0.0216(14) 0.0462(18) -0.0040(12) 0.0053(14) -0.0221(13)
C1 0.0219(17) 0.0147(17) 0.024(2) -0.0052(14) 0.0014(15) -0.0048(14)
C2 0.0253(17) 0.0152(17) 0.0207(19) 0.0010(14) 0.0003(14) -0.0094(15)
C3 0.0186(16) 0.0196(18) 0.0147(18) -0.0021(14) 0.0003(13) -0.0074(14)
C4 0.0272(18) 0.0150(17) 0.0208(19) -0.0060(14) 0.0060(15) -0.0070(15)
C5 0.0195(16) 0.0172(17) 0.0192(18) -0.0035(14) 0.0028(14) -0.0075(14)
C6 0.0267(18) 0.0215(18) 0.0166(18) 0.0008(14) 0.0020(15) -0.0101(15)
C7 0.0246(17) 0.0139(17) 0.0215(19) -0.0030(14) 0.0045(15) -0.0049(14)
C8 0.0274(18) 0.025(2) 0.0210(19) -0.0038(15) 0.0037(15) -0.0117(16)
C9 0.0230(17) 0.0241(19) 0.0212(19) -0.0079(15) 0.0002(15) -0.0053(15)
C10 0.0219(17) 0.0221(18) 0.0186(19) -0.0051(14) -0.0020(14) -0.0093(15)
C11 0.0187(16) 0.0197(18) 0.0203(19) -0.0036(14) -0.0008(14) -0.0063(14)
C12 0.0158(16) 0.0168(17) 0.0233(19) -0.0011(14) -0.0043(14) -0.0040(14)
C13 0.0248(18) 0.0225(19) 0.0220(19) -0.0039(15) 0.0022(15) -0.0091(15)
C14 0.0220(17) 0.0187(18) 0.025(2) -0.0068(15) -0.0023(15) -0.0036(15)
C15 0.039(2) 0.026(2) 0.027(2) -0.0040(16) 0.0007(17) -0.0137(17)
Cl1 0.0402(5) 0.0358(6) 0.0372(6) -0.0095(4) -0.0019(4) -0.0199(5)
Cl2 0.0837(8) 0.0400(6) 0.0458(7) -0.0052(5) 0.0163(6) -0.0372(6)
Cl3 0.0476(6) 0.0638(8) 0.0508(7) -0.0113(6) -0.0163(5) -0.0218(6)

loop_
_atom_type_symbol
_atom_type_description
_atom_type_scat_dispersion_real
_atom_type_scat_dispersion_imag
_atom_type_scat_source
C C 0.0033 0.0016 'International Tables Vol C Tables 4.2.6.8 and 6.1.1.4'
H H 0.0000 0.0000 'International Tables Vol C Tables 4.2.6.8 and 6.1.1.4'
N N 0.0061 0.0033 'International Tables Vol C Tables 4.2.6.8 and 6.1.1.4'
O O 0.0106 0.0060 'International Tables Vol C Tables 4.2.6.8 and 6.1.1.4'
Cl Cl 0.1484 0.1585 'International Tables Vol C Tables 4.2.6.8 and 6.1.1.4'
Ag Ag -0.8971 1.1015 'International Tables Vol C Tables 4.2.6.8 and 6.1.1.4'

loop_
_geom_angle_atom_site_label_1
_geom_angle_atom_site_label_2
_geom_angle_atom_site_label_3
_geom_angle
_geom_angle_site_symmetry_1
_geom_angle_site_symmetry_3
_geom_angle_publ_flag
N2 Ag1 N1 114.66(9) 2_567 . ?
N2 Ag1 N3 130.49(9) 2_567 . ?
N1 Ag1 N3 102.76(9) . . ?
N2 Ag1 O1 101.79(8) 2_567 . ?
N1 Ag1 O1 128.16(8) . . ?
N3 Ag1 O1 76.65(8) . . ?
N2 Ag1 O3 127.22(9) 2_567 . ?
N1 Ag1 O3 80.61(8) . . ?
N3 Ag1 O3 88.66(8) . . ?
O1 Ag1 O3 47.67(7) . . ?
C4 N1 N2 119.0(3) . . ?
C4 N1 Ag1 114.5(2) . . ?
N2 N1 Ag1 126.52(18) . . ?
C1 N2 N1 118.9(3) . . ?
C1 N2 Ag1 122.4(2) . 2_567 ?
N1 N2 Ag1 118.76(18) . 2_567 ?
C11 N3 N4 119.2(3) . . ?
C11 N3 Ag1 119.7(2) . . ?
N4 N3 Ag1 120.97(19) . . ?
C8 N4 N3 118.9(3) . . ?
O2 N5 O3 120.5(3) . . ?
O2 N5 O1 120.6(3) . . ?
O3 N5 O1 118.9(3) . . ?
N5 O1 Ag1 96.73(19) . . ?
N5 O3 Ag1 95.5(2) . . ?
N2 C1 C2 123.6(3) . . ?
N2 C1 H1 118.2 . . ?
C2 C1 H1 118.2 . . ?
C3 C2 C1 118.3(3) . . ?
C3 C2 H2 120.9 . . ?
C1 C2 H2 120.9 . . ?
C2 C3 C4 115.6(3) . . ?
C2 C3 C5 124.4(3) . . ?
C4 C3 C5 120.1(3) . . ?
N1 C4 C3 124.7(3) . . ?
N1 C4 H4 117.7 . . ?
C3 C4 H4 117.7 . . ?
C7 C5 C6 119.5(3) 2_666 . ?
C7 C5 C3 120.9(3) 2_666 . ?
C6 C5 C3 119.6(3) . . ?
C7 C6 C5 120.3(3) . . ?
C7 C6 H6 119.8 . . ?
C5 C6 H6 119.8 . . ?
C6 C7 C5 120.2(3) . 2_666 ?
C6 C7 H7 119.9 . . ?
C5 C7 H7 119.9 2_666 . ?
N4 C8 C9 124.1(3) . . ?
N4 C8 H8 117.9 . . ?
C9 C8 H8 117.9 . . ?
C10 C9 C8 117.9(3) . . ?
C10 C9 H9 121.0 . . ?
C8 C9 H9 121.0 . . ?
C9 C10 C11 115.3(3) . . ?
C9 C10 C12 123.7(3) . . ?
C11 C10 C12 121.0(3) . . ?
N3 C11 C10 124.5(3) . . ?
N3 C11 H11 117.7 . . ?
C10 C11 H11 117.7 . . ?
C13 C12 C14 118.8(3) . 2_647 ?
C13 C12 C10 121.1(3) . . ?
C14 C12 C10 120.0(3) 2_647 . ?
C14 C13 C12 120.4(3) . . ?
C14 C13 H13 119.8 . . ?
C12 C13 H13 119.8 . . ?
C13 C14 C12 120.8(3) . 2_647 ?
C13 C14 H14 119.6 . . ?
C12 C14 H14 119.6 2_647 . ?
Cl3 C15 Cl1 110.03(19) . . ?
Cl3 C15 Cl2 111.4(2) . . ?
Cl1 C15 Cl2 110.2(2) . . ?
Cl3 C15 H15 108.4 . . ?
Cl1 C15 H15 108.4 . . ?
Cl2 C15 H15 108.4 . . ?

loop_
_geom_bond_atom_site_label_1
_geom_bond_atom_site_label_2
_geom_bond_distance
_geom_bond_site_symmetry_2
_geom_bond_publ_flag
Ag1 N2 2.259(2) 2_567 ?
Ag1 N1 2.350(3) . ?
Ag1 N3 2.352(3) . ?
Ag1 O1 2.661(2) . ?
Ag1 O3 2.691(3) . ?
N1 C4 1.322(4) . ?
N1 N2 1.354(3) . ?
N2 C1 1.327(4) . ?
N2 Ag1 2.259(2) 2_567 ?
N3 C11 1.325(4) . ?
N3 N4 1.347(3) . ?
N4 C8 1.318(4) . ?
N5 O2 1.247(4) . ?
N5 O3 1.251(3) . ?
N5 O1 1.260(3) . ?
C1 C2 1.388(4) . ?
C1 H1 0.9300 . ?
C2 C3 1.372(4) . ?
C2 H2 0.9300 . ?
C3 C4 1.401(4) . ?
C3 C5 1.482(4) . ?
C4 H4 0.9300 . ?
C5 C7 1.383(4) 2_666 ?
C5 C6 1.394(4) . ?
C6 C7 1.381(4) . ?
C6 H6 0.9300 . ?
C7 H7 0.9300 . ?
C8 C9 1.391(5) . ?
C8 H8 0.9300 . ?
C9 C10 1.376(4) . ?
C9 H9 0.9300 . ?
C10 C11 1.405(4) . ?
C10 C12 1.487(4) . ?
C11 H11 0.9300 . ?
C12 C13 1.392(4) . ?
C12 C14 1.397(4) 2_647 ?
C13 C14 1.379(4) . ?
C13 H13 0.9300 . ?
C14 H14 0.9300 . ?
C15 Cl3 1.755(4) . ?
C15 Cl1 1.755(4) . ?
C15 Cl2 1.759(4) . ?
C15 H15 0.9800 . ?

loop_
_geom_torsion_atom_site_label_1
_geom_torsion_atom_site_label_2
_geom_torsion_atom_site_label_3
_geom_torsion_atom_site_label_4
_geom_torsion
_geom_torsion_site_symmetry_1
_geom_torsion_site_symmetry_2
_geom_torsion_site_symmetry_3
_geom_torsion_site_symmetry_4
_geom_torsion_publ_flag
N2 Ag1 N1 C4 177.4(2) 2_567 . . . ?
N3 Ag1 N1 C4 30.6(2) . . . . ?
O1 Ag1 N1 C4 -52.3(3) . . . . ?
O3 Ag1 N1 C4 -55.9(2) . . . . ?
N2 Ag1 N1 N2 -3.1(3) 2_567 . . . ?
N3 Ag1 N1 N2 -149.8(2) . . . . ?
O1 Ag1 N1 N2 127.2(2) . . . . ?
O3 Ag1 N1 N2 123.7(3) . . . . ?
C4 N1 N2 C1 2.0(4) . . . . ?
Ag1 N1 N2 C1 -177.6(2) . . . . ?
C4 N1 N2 Ag1 -177.3(2) . . . 2_567 ?
Ag1 N1 N2 Ag1 3.2(3) . . . 2_567 ?
N2 Ag1 N3 C11 46.6(3) 2_567 . . . ?
N1 Ag1 N3 C11 -174.4(2) . . . . ?
O1 Ag1 N3 C11 -47.7(2) . . . . ?
O3 Ag1 N3 C11 -94.3(2) . . . . ?
N2 Ag1 N3 N4 -137.4(2) 2_567 . . . ?
N1 Ag1 N3 N4 1.7(2) . . . . ?
O1 Ag1 N3 N4 128.4(2) . . . . ?
O3 Ag1 N3 N4 81.8(2) . . . . ?
C11 N3 N4 C8 1.4(5) . . . . ?
Ag1 N3 N4 C8 -174.7(2) . . . . ?
O2 N5 O1 Ag1 169.1(2) . . . . ?
O3 N5 O1 Ag1 -11.1(3) . . . . ?
N2 Ag1 O1 N5 136.30(17) 2_567 . . . ?
N1 Ag1 O1 N5 1.4(2) . . . . ?
N3 Ag1 O1 N5 -94.50(18) . . . . ?
O3 Ag1 O1 N5 6.09(16) . . . . ?
O2 N5 O3 Ag1 -169.3(2) . . . . ?
O1 N5 O3 Ag1 11.0(3) . . . . ?
N2 Ag1 O3 N5 -76.0(2) 2_567 . . . ?
N1 Ag1 O3 N5 170.13(19) . . . . ?
N3 Ag1 O3 N5 66.96(18) . . . . ?
O1 Ag1 O3 N5 -6.12(16) . . . . ?
N1 N2 C1 C2 -1.9(5) . . . . ?
Ag1 N2 C1 C2 177.3(2) 2_567 . . . ?
N2 C1 C2 C3 0.0(5) . . . . ?
C1 C2 C3 C4 1.6(5) . . . . ?
C1 C2 C3 C5 -178.5(3) . . . . ?
N2 N1 C4 C3 -0.2(5) . . . . ?
Ag1 N1 C4 C3 179.4(3) . . . . ?
C2 C3 C4 N1 -1.6(5) . . . . ?
C5 C3 C4 N1 178.5(3) . . . . ?
C2 C3 C5 C7 -39.0(5) . . . 2_666 ?
C4 C3 C5 C7 140.9(3) . . . 2_666 ?
C2 C3 C5 C6 141.3(3) . . . . ?
C4 C3 C5 C6 -38.8(4) . . . . ?
C7 C5 C6 C7 -0.2(5) 2_666 . . . ?
C3 C5 C6 C7 179.5(3) . . . . ?
C5 C6 C7 C5 0.2(5) . . . 2_666 ?
N3 N4 C8 C9 -0.6(5) . . . . ?
N4 C8 C9 C10 -1.7(5) . . . . ?
C8 C9 C10 C11 3.0(5) . . . . ?
C8 C9 C10 C12 -176.1(3) . . . . ?
N4 N3 C11 C10 0.2(5) . . . . ?
Ag1 N3 C11 C10 176.3(2) . . . . ?
C9 C10 C11 N3 -2.4(5) . . . . ?
C12 C10 C11 N3 176.7(3) . . . . ?
C9 C10 C12 C13 -34.1(5) . . . . ?
C11 C10 C12 C13 146.8(3) . . . . ?
C9 C10 C12 C14 146.4(3) . . . 2_647 ?
C11 C10 C12 C14 -32.7(5) . . . 2_647 ?
C14 C12 C13 C14 0.7(5) 2_647 . . . ?
C10 C12 C13 C14 -178.8(3) . . . . ?
C12 C13 C14 C12 -0.7(5) . . . 2_647 ?
